data_7241512
loop_
_publ_author_name
'Esteban-Muriel, Agust\'in'
'Laglera-G\'andara, Carlos J.'
'Mato-Iglesias, Marta'
'Tripier, Rapha\"el'
'Beyler, Maryline'
'de Blas, Andr\'es'
'Rodr\'iguez-Blas, Teresa'

_publ_section_title
;
 A different approach: highly encapsulating macrocycles being used as
 organic tectons in the building of CPs
;
_journal_issue 2
_journal_name_full CrystEngComm
_journal_page_first 453
_journal_page_last 464
_journal_paper_doi 10.1039/D0CE01499K
_journal_volume 23
_journal_year 2021
_chemical_formula_moiety 'C21 H35 N5 O4, 0.743(Br), 1.257(Cl), 2(H2 O)'
_chemical_formula_sum 'C21 H39 Br0.74 Cl1.26 N5 O6'
_chemical_formula_weight 561.5
_space_group_IT_number 14
_space_group_name_Hall '-P 2yn'
_space_group_name_H-M_alt 'P 1 21/n 1'
_symmetry_cell_setting monoclinic
_symmetry_Int_Tables_number 14
_symmetry_space_group_name_Hall '-P 2yn'
_symmetry_space_group_name_H-M 'P 1 21/n 1'
_atom_sites_solution_hydrogens mixed
_atom_sites_solution_primary dual
_atom_sites_solution_secondary dual
_audit_conform_dict_location ftp://ftp.iucr.org/pub/cif_core.dic
_audit_conform_dict_name cif_core.dic
_audit_conform_dict_version 2.4.3
_audit_creation_date 2016-07-21T13:34:20-00:00
_audit_creation_method 'WinGX routine CIF_UPDATE'
_audit_update_record
;
2020-09-17 deposited with the CCDC.	2020-11-23 downloaded from the CCDC.
;
_cell_angle_alpha 90
_cell_angle_beta 99.729(3)
_cell_angle_gamma 90
_cell_formula_units_Z 4
_cell_length_a 8.3269(2)
_cell_length_b 18.7143(5)
_cell_length_c 16.6875(5)
_cell_measurement_reflns_used 7811
_cell_measurement_temperature 170(2)
_cell_measurement_theta_max 28.21
_cell_measurement_theta_min 3.87
_cell_measurement_wavelength 0.71073
_cell_volume 2563.05(12)
_computing_molecular_graphics 'ORTEP-3 for Windows (Farrugia, 2012)'
_computing_publication_material 'WinGX publication routines (Farrugia, 2012)'
_computing_structure_refinement 'SHELXL-2014/7 (Sheldrick, 2014)'
_computing_structure_solution 'SHELXT-2014 (Sheldrick, 2014)'
_diffrn_ambient_temperature 170(2)
_diffrn_detector 'CCD plate'
_diffrn_measured_fraction_theta_full 0.998
_diffrn_measured_fraction_theta_max 0.864
_diffrn_measurement_device 'Xcalibur, Sapphire2, large Be window'
_diffrn_measurement_device_type 'Oxford Diffraction Limited  Xcalibur, Sapphire2'
_diffrn_measurement_method '\w scans'
_diffrn_radiation_probe x-ray
_diffrn_radiation_type MoK\a
_diffrn_radiation_wavelength 0.71073
_diffrn_reflns_av_R_equivalents 0.0339
_diffrn_reflns_av_unetI/netI 0.0292
_diffrn_reflns_Laue_measured_fraction_full 0.998
_diffrn_reflns_Laue_measured_fraction_max 0.864
_diffrn_reflns_limit_h_max 7
_diffrn_reflns_limit_h_min -11
_diffrn_reflns_limit_k_max 23
_diffrn_reflns_limit_k_min -24
_diffrn_reflns_limit_l_max 22
_diffrn_reflns_limit_l_min -22
_diffrn_reflns_number 17030
_diffrn_reflns_point_group_measured_fraction_full 0.998
_diffrn_reflns_point_group_measured_fraction_max 0.864
_diffrn_reflns_theta_full 25.242
_diffrn_reflns_theta_max 29.275
_diffrn_reflns_theta_min 3.302
_diffrn_source 'Enhance (Mo) X-ray Source'
_diffrn_standards_number 0
_exptl_absorpt_coefficient_mu 1.38
_exptl_absorpt_correction_T_max 1
_exptl_absorpt_correction_T_min 0.724
_exptl_absorpt_correction_type multi-scan
_exptl_absorpt_process_details
;
CrysAlisPro, Agilent Technologies,
Version 1.171.37.34i (release 04-08-2014 CrysAlis171 .NET)
(compiled Aug  4 2014,14:34:23)
Empirical absorption correction using spherical harmonics,
 implemented in SCALE3 ABSPACK scaling algorithm.
Empirical absorption correction using spherical harmonics,
 implemented in SCALE3 ABSPACK scaling algorithm.
;
_exptl_crystal_colour colourless
_exptl_crystal_density_diffrn 1.455
_exptl_crystal_density_method 'not measured'
_exptl_crystal_description prism
_exptl_crystal_F_000 1181
_exptl_crystal_recrystallization_method 'Re-crystallisation from solvent: water'
_exptl_crystal_size_max 0.35
_exptl_crystal_size_mid 0.28
_exptl_crystal_size_min 0.08
_refine_diff_density_max 0.368
_refine_diff_density_min -0.225
_refine_diff_density_rms 0.057
_refine_ls_extinction_method none
_refine_ls_goodness_of_fit_ref 1.055
_refine_ls_hydrogen_treatment mixed
_refine_ls_matrix_type full
_refine_ls_number_constraints 0
_refine_ls_number_parameters 327
_refine_ls_number_reflns 6047
_refine_ls_number_restraints 6
_refine_ls_restrained_S_all 1.057
_refine_ls_R_factor_all 0.0421
_refine_ls_R_factor_gt 0.0315
_refine_ls_shift/su_max 0.002
_refine_ls_shift/su_mean 0
_refine_ls_structure_factor_coef Fsqd
_refine_ls_weighting_details 'w=1/[\s^2^(Fo^2^)+(0.0342P)^2^+0.4631P] where P=(Fo^2^+2Fc^2^)/3'
_refine_ls_weighting_scheme calc
_refine_ls_wR_factor_gt 0.0689
_refine_ls_wR_factor_ref 0.0742
_reflns_Friedel_coverage 0
_reflns_number_gt 5040
_reflns_number_total 6047
_reflns_threshold_expression 'I > 2\s(I)'
_cod_data_source_file d0ce01499k2.cif
_cod_data_source_block H2cb-teapa
_cod_depositor_comments 'Adding full bibliography for 7241511--7241512.cif.'
_cod_original_sg_symbol_H-M 'P 21/n'
_cod_database_code 7241512
_shelx_estimated_absorpt_t_min 0.644
_shelx_estimated_absorpt_t_max 0.898

loop_
_symmetry_equiv_pos_as_xyz
'x, y, z'
'-x+1/2, y+1/2, -z+1/2'
'-x, -y, -z'
'x-1/2, -y-1/2, z-1/2'

loop_
_atom_site_label
_atom_site_type_symbol
_atom_site_fract_x
_atom_site_fract_y
_atom_site_fract_z
_atom_site_U_iso_or_equiv
_atom_site_adp_type
_atom_site_occupancy
_atom_site_site_symmetry_order
_atom_site_calc_flag
_atom_site_refinement_flags_posn
_atom_site_refinement_flags_adp
_atom_site_refinement_flags_occupancy
_atom_site_disorder_assembly
_atom_site_disorder_group
C1 C 0.4512(2) 0.56671(8) 0.41370(9) 0.0293(3) Uani 1 1 d . . . . .
C2 C 0.27707(18) 0.54279(8) 0.40404(9) 0.0280(3) Uani 1 1 d . . . . .
C3 C 0.1601(2) 0.58345(9) 0.43306(9) 0.0346(4) Uani 1 1 d . . . . .
H3 H 0.188 0.6277 0.4596 0.041 Uiso 1 1 calc R U . . .
C4 C 0.0022(2) 0.55816(10) 0.42248(10) 0.0394(4) Uani 1 1 d . . . . .
H4 H -0.081 0.5852 0.4409 0.047 Uiso 1 1 calc R U . . .
C5 C -0.03287(19) 0.49328(10) 0.38481(10) 0.0355(4) Uani 1 1 d . . . . .
H5 H -0.1404 0.4745 0.3774 0.043 Uiso 1 1 calc R U . . .
C6 C 0.09130(18) 0.45570(8) 0.35783(9) 0.0284(3) Uani 1 1 d . . . . .
C7 C 0.05213(18) 0.38529(8) 0.31562(10) 0.0318(3) Uani 1 1 d . . . . .
H7A H -0.0145 0.3565 0.3475 0.038 Uiso 1 1 calc R U . . .
H7B H -0.0143 0.3942 0.2615 0.038 Uiso 1 1 calc R U . . .
C8 C 0.29407(19) 0.31850(8) 0.38527(10) 0.0319(3) Uani 1 1 d . . . . .
H8A H 0.2382 0.2769 0.4048 0.038 Uiso 1 1 calc R U . . .
H8B H 0.2964 0.3573 0.4258 0.038 Uiso 1 1 calc R U . . .
C9 C 0.46739(19) 0.29775(8) 0.37851(10) 0.0333(4) Uani 1 1 d . . . . .
H9A H 0.4645 0.2541 0.3448 0.04 Uiso 1 1 calc R U . . .
H9B H 0.5268 0.286 0.4334 0.04 Uiso 1 1 calc R U . . .
C10 C 0.56111(18) 0.35536(8) 0.34181(9) 0.0286(3) Uani 1 1 d . . . . .
H10A H 0.5614 0.3995 0.3746 0.034 Uiso 1 1 calc R U . . .
H10B H 0.6756 0.3397 0.3451 0.034 Uiso 1 1 calc R U . . .
C11 C 0.57476(17) 0.43740(8) 0.23281(9) 0.0261(3) Uani 1 1 d . . . . .
H11A H 0.693 0.4276 0.2383 0.031 Uiso 1 1 calc R U . . .
H11B H 0.5604 0.4757 0.2719 0.031 Uiso 1 1 calc R U . . .
C12 C 0.51442(17) 0.46445(8) 0.14789(9) 0.0259(3) Uani 1 1 d . . . . .
H12A H 0.5741 0.5087 0.1389 0.031 Uiso 1 1 calc R U . . .
H12B H 0.5384 0.4283 0.1082 0.031 Uiso 1 1 calc R U . . .
C13 C 0.2680(2) 0.48461(8) 0.04303(9) 0.0317(3) Uani 1 1 d . . . . .
H13A H 0.3385 0.5165 0.0168 0.038 Uiso 1 1 calc R U . . .
H13B H 0.1577 0.506 0.0355 0.038 Uiso 1 1 calc R U . . .
C14 C 0.2588(2) 0.41211(9) 0.00187(9) 0.0334(3) Uani 1 1 d . . . . .
H14A H 0.2108 0.4181 -0.0562 0.04 Uiso 1 1 calc R U . . .
H14B H 0.3706 0.3933 0.0045 0.04 Uiso 1 1 calc R U . . .
C15 C 0.15873(19) 0.35798(9) 0.03959(10) 0.0346(4) Uani 1 1 d . . . . .
H15A H 0.0469 0.3768 0.0372 0.042 Uiso 1 1 calc R U . . .
H15B H 0.1512 0.3134 0.0072 0.042 Uiso 1 1 calc R U . . .
C16 C 0.10258(19) 0.30230(9) 0.16089(10) 0.0357(4) Uani 1 1 d . . . . .
H16A H 0.0723 0.2587 0.1283 0.043 Uiso 1 1 calc R U . . .
H16B H 0.0044 0.3328 0.1561 0.043 Uiso 1 1 calc R U . . .
C17 C 0.1525(2) 0.28089(8) 0.24890(10) 0.0352(4) Uani 1 1 d . . . . .
H17A H 0.0611 0.255 0.2668 0.042 Uiso 1 1 calc R U . . .
H17B H 0.246 0.2476 0.2534 0.042 Uiso 1 1 calc R U . . .
C18 C 0.37963(19) 0.29822(8) 0.12889(10) 0.0317(3) Uani 1 1 d . . . . .
H18A H 0.4246 0.3079 0.0787 0.038 Uiso 1 1 calc R U . . .
H18B H 0.3496 0.247 0.1281 0.038 Uiso 1 1 calc R U . . .
C19 C 0.51580(18) 0.31096(8) 0.20223(9) 0.0295(3) Uani 1 1 d . . . . .
H19A H 0.5277 0.2671 0.2359 0.035 Uiso 1 1 calc R U . . .
H19B H 0.6194 0.318 0.1816 0.035 Uiso 1 1 calc R U . . .
C20 C 0.29608(18) 0.54585(7) 0.17551(9) 0.0280(3) Uani 1 1 d . . . . .
H20A H 0.3207 0.5883 0.1443 0.034 Uiso 1 1 calc R U . . .
H20B H 0.3651 0.548 0.2299 0.034 Uiso 1 1 calc R U . . .
C21 C 0.11853(19) 0.54708(8) 0.18460(9) 0.0275(3) Uani 1 1 d . . . . .
N1 N 0.24392(15) 0.47985(7) 0.36590(7) 0.0274(3) Uani 1 1 d . . . . .
N2 N 0.19917(15) 0.34328(6) 0.30490(8) 0.0267(3) Uani 1 1 d . . . . .
H2A H 0.2673(13) 0.3733(6) 0.2805(5) 0.032 Uiso 1 1 calc R U . . .
N3 N 0.49296(14) 0.37225(6) 0.25538(7) 0.0231(3) Uani 1 1 d . . . . .
N4 N 0.33469(14) 0.47980(6) 0.13288(7) 0.0235(3) Uani 1 1 d . . . . .
H4A H 0.2824(10) 0.4414(7) 0.1541(4) 0.028 Uiso 1 1 calc R U . . .
N5 N 0.22852(14) 0.34095(7) 0.12576(8) 0.0273(3) Uani 1 1 d . . . . .
O1 O 0.56287(14) 0.52788(6) 0.40565(8) 0.0422(3) Uani 1 1 d . . . . .
O2 O 0.46843(16) 0.63525(6) 0.43213(8) 0.0438(3) Uani 1 1 d . . . . .
H2B H 0.574(3) 0.6493(5) 0.4297(14) 0.066 Uiso 1 1 calc R U . . .
O3 O 0.02793(13) 0.49708(6) 0.16782(7) 0.0360(3) Uani 1 1 d . . . . .
O4 O 0.08035(15) 0.60932(6) 0.21324(7) 0.0375(3) Uani 1 1 d . . . . .
H4B H -0.025(3) 0.6089(4) 0.2194(12) 0.056 Uiso 1 1 calc R U . . .
Cl1 Cl -0.27824(3) 0.64084(2) 0.22732(2) 0.03646(9) Uani 0.521(2) 1 d . . P A 1
Cl2 Cl 0.79583(3) 0.83782(2) 0.49024(2) 0.0274(1) Uani 0.741(2) 1 d . . P B 1
Br1 Br -0.27824(3) 0.64084(2) 0.22732(2) 0.03646(9) Uani 0.479(2) 1 d . . P A 2
Br2 Br 0.79583(3) 0.83782(2) 0.49024(2) 0.0274(1) Uani 0.259(2) 1 d . . P B 2
O5 O 0.74481(15) 0.68628(6) 0.41470(8) 0.0407(3) Uani 1 1 d D . . . .
H51W H 0.763(3) 0.7334(9) 0.4306(12) 0.061 Uiso 1 1 d D U . . .
H52W H 0.752(3) 0.6818(11) 0.3619(10) 0.061 Uiso 1 1 d D U . . .
O6 O 1.10504(16) 0.74382(7) 0.58150(10) 0.0543(4) Uani 1 1 d D . . . .
H61W H 1.017(2) 0.7669(12) 0.5539(13) 0.082 Uiso 1 1 d D U . . .
H62W H 1.146(3) 0.7726(12) 0.6246(12) 0.082 Uiso 1 1 d D U . . .

loop_
_atom_site_aniso_label
_atom_site_aniso_U_11
_atom_site_aniso_U_22
_atom_site_aniso_U_33
_atom_site_aniso_U_23
_atom_site_aniso_U_13
_atom_site_aniso_U_12
C1 0.0397(8) 0.0238(7) 0.0251(7) -0.0019(6) 0.0075(6) 0.0003(6)
C2 0.0360(8) 0.0237(7) 0.0244(7) 0.0039(6) 0.0056(6) 0.0052(6)
C3 0.0471(10) 0.0288(8) 0.0285(8) 0.0034(6) 0.0083(7) 0.0123(7)
C4 0.0375(9) 0.0475(10) 0.0347(9) 0.0060(8) 0.0106(7) 0.0188(8)
C5 0.0277(8) 0.0476(10) 0.0315(8) 0.0061(7) 0.0055(7) 0.0073(7)
C6 0.0271(7) 0.0328(8) 0.0251(7) 0.0079(6) 0.0038(6) 0.0025(6)
C7 0.0227(7) 0.0330(8) 0.0402(9) 0.0045(7) 0.0064(6) -0.0018(6)
C8 0.0372(8) 0.0285(8) 0.0303(8) 0.0101(6) 0.0065(7) 0.0010(6)
C9 0.0391(9) 0.0270(8) 0.0326(8) 0.0071(6) 0.0028(7) 0.0087(6)
C10 0.0252(7) 0.0306(8) 0.0281(8) 0.0019(6) -0.0014(6) 0.0067(6)
C11 0.0206(7) 0.0263(7) 0.0305(8) -0.0017(6) 0.0021(6) -0.0022(5)
C12 0.0242(7) 0.0252(7) 0.0291(8) -0.0018(6) 0.0069(6) -0.0014(5)
C13 0.0397(9) 0.0320(8) 0.0221(7) 0.0026(6) 0.0018(6) 0.0064(7)
C14 0.0371(8) 0.0379(9) 0.0234(7) -0.0060(7) 0.0003(6) 0.0028(7)
C15 0.0320(8) 0.0376(9) 0.0312(8) -0.0109(7) -0.0034(7) -0.0025(7)
C16 0.0305(8) 0.0351(8) 0.0408(9) -0.0093(7) 0.0040(7) -0.0130(6)
C17 0.0355(8) 0.0264(8) 0.0448(10) -0.0028(7) 0.0098(7) -0.0104(6)
C18 0.0338(8) 0.0243(7) 0.0367(9) -0.0091(6) 0.0048(7) 0.0019(6)
C19 0.0305(8) 0.0238(7) 0.0338(8) -0.0038(6) 0.0043(6) 0.0068(6)
C20 0.0353(8) 0.0203(7) 0.0287(8) -0.0027(6) 0.0064(6) 0.0019(6)
C21 0.0349(8) 0.0242(7) 0.0234(7) 0.0015(6) 0.0049(6) 0.0042(6)
N1 0.0281(6) 0.0261(6) 0.0283(7) 0.0034(5) 0.0055(5) 0.0019(5)
N2 0.0263(6) 0.0229(6) 0.0311(7) 0.0038(5) 0.0052(5) -0.0043(5)
N3 0.0230(6) 0.0197(6) 0.0255(6) -0.0013(5) 0.0012(5) 0.0022(4)
N4 0.0284(6) 0.0198(6) 0.0222(6) -0.0006(5) 0.0040(5) 0.0006(5)
N5 0.0244(6) 0.0262(6) 0.0299(7) -0.0055(5) 0.0010(5) -0.0031(5)
O1 0.0353(6) 0.0297(6) 0.0636(8) -0.0135(6) 0.0139(6) -0.0030(5)
O2 0.0462(7) 0.0237(6) 0.0620(8) -0.0084(5) 0.0111(6) -0.0018(5)
O3 0.0347(6) 0.0307(6) 0.0425(7) -0.0032(5) 0.0070(5) 0.0003(5)
O4 0.0382(6) 0.0289(6) 0.0476(7) -0.0066(5) 0.0140(5) 0.0049(5)
Cl1 0.03311(14) 0.04068(15) 0.03566(15) -0.01108(10) 0.00599(10) -0.00242(10)
Cl2 0.02683(14) 0.02104(14) 0.03437(16) -0.00036(10) 0.00520(11) -0.00131(9)
Br1 0.03311(14) 0.04068(15) 0.03566(15) -0.01108(10) 0.00599(10) -0.00242(10)
Br2 0.02683(14) 0.02104(14) 0.03437(16) -0.00036(10) 0.00520(11) -0.00131(9)
O5 0.0495(7) 0.0269(6) 0.0460(7) -0.0055(5) 0.0092(6) -0.0005(5)
O6 0.0402(7) 0.0496(8) 0.0699(10) 0.0243(7) 0.0000(7) 0.0026(6)

loop_
_atom_type_symbol
_atom_type_description
_atom_type_scat_dispersion_real
_atom_type_scat_dispersion_imag
_atom_type_scat_source
C C 0.0033 0.0016 'International Tables Vol C Tables 4.2.6.8 and 6.1.1.4'
H H 0 0 'International Tables Vol C Tables 4.2.6.8 and 6.1.1.4'
N N 0.0061 0.0033 'International Tables Vol C Tables 4.2.6.8 and 6.1.1.4'
O O 0.0106 0.006 'International Tables Vol C Tables 4.2.6.8 and 6.1.1.4'
Cl Cl 0.1484 0.1585 'International Tables Vol C Tables 4.2.6.8 and 6.1.1.4'
Br Br -0.2901 2.4595 'International Tables Vol C Tables 4.2.6.8 and 6.1.1.4'

loop_
_geom_angle_atom_site_label_1
_geom_angle_atom_site_label_2
_geom_angle_atom_site_label_3
_geom_angle
_geom_angle_site_symmetry_1
_geom_angle_site_symmetry_3
_geom_angle_publ_flag
O1 C1 O2 123.74(15) . . ?
O1 C1 C2 123.91(14) . . ?
O2 C1 C2 112.34(13) . . ?
N1 C2 C3 123.08(15) . . ?
N1 C2 C1 115.45(13) . . ?
C3 C2 C1 121.47(14) . . ?
C4 C3 C2 118.52(15) . . ?
C4 C3 H3 120.7 . . ?
C2 C3 H3 120.7 . . ?
C5 C4 C3 119.01(15) . . ?
C5 C4 H4 120.5 . . ?
C3 C4 H4 120.5 . . ?
C4 C5 C6 118.92(15) . . ?
C4 C5 H5 120.5 . . ?
C6 C5 H5 120.5 . . ?
N1 C6 C5 123.04(15) . . ?
N1 C6 C7 118.14(13) . . ?
C5 C6 C7 118.80(14) . . ?
N2 C7 C6 113.63(12) . . ?
N2 C7 H7A 108.8 . . ?
C6 C7 H7A 108.8 . . ?
N2 C7 H7B 108.8 . . ?
C6 C7 H7B 108.8 . . ?
H7A C7 H7B 107.7 . . ?
N2 C8 C9 111.98(12) . . ?
N2 C8 H8A 109.2 . . ?
C9 C8 H8A 109.2 . . ?
N2 C8 H8B 109.2 . . ?
C9 C8 H8B 109.2 . . ?
H8A C8 H8B 107.9 . . ?
C8 C9 C10 114.10(12) . . ?
C8 C9 H9A 108.7 . . ?
C10 C9 H9A 108.7 . . ?
C8 C9 H9B 108.7 . . ?
C10 C9 H9B 108.7 . . ?
H9A C9 H9B 107.6 . . ?
N3 C10 C9 113.75(12) . . ?
N3 C10 H10A 108.8 . . ?
C9 C10 H10A 108.8 . . ?
N3 C10 H10B 108.8 . . ?
C9 C10 H10B 108.8 . . ?
H10A C10 H10B 107.7 . . ?
N3 C11 C12 114.97(11) . . ?
N3 C11 H11A 108.5 . . ?
C12 C11 H11A 108.5 . . ?
N3 C11 H11B 108.5 . . ?
C12 C11 H11B 108.5 . . ?
H11A C11 H11B 107.5 . . ?
N4 C12 C11 112.64(11) . . ?
N4 C12 H12A 109.1 . . ?
C11 C12 H12A 109.1 . . ?
N4 C12 H12B 109.1 . . ?
C11 C12 H12B 109.1 . . ?
H12A C12 H12B 107.8 . . ?
N4 C13 C14 112.21(12) . . ?
N4 C13 H13A 109.2 . . ?
C14 C13 H13A 109.2 . . ?
N4 C13 H13B 109.2 . . ?
C14 C13 H13B 109.2 . . ?
H13A C13 H13B 107.9 . . ?
C15 C14 C13 113.54(13) . . ?
C15 C14 H14A 108.9 . . ?
C13 C14 H14A 108.9 . . ?
C15 C14 H14B 108.9 . . ?
C13 C14 H14B 108.9 . . ?
H14A C14 H14B 107.7 . . ?
N5 C15 C14 113.05(12) . . ?
N5 C15 H15A 109 . . ?
C14 C15 H15A 109 . . ?
N5 C15 H15B 109 . . ?
C14 C15 H15B 109 . . ?
H15A C15 H15B 107.8 . . ?
N5 C16 C17 114.78(12) . . ?
N5 C16 H16A 108.6 . . ?
C17 C16 H16A 108.6 . . ?
N5 C16 H16B 108.6 . . ?
C17 C16 H16B 108.6 . . ?
H16A C16 H16B 107.5 . . ?
N2 C17 C16 113.42(13) . . ?
N2 C17 H17A 108.9 . . ?
C16 C17 H17A 108.9 . . ?
N2 C17 H17B 108.9 . . ?
C16 C17 H17B 108.9 . . ?
H17A C17 H17B 107.7 . . ?
N5 C18 C19 116.78(12) . . ?
N5 C18 H18A 108.1 . . ?
C19 C18 H18A 108.1 . . ?
N5 C18 H18B 108.1 . . ?
C19 C18 H18B 108.1 . . ?
H18A C18 H18B 107.3 . . ?
N3 C19 C18 116.35(12) . . ?
N3 C19 H19A 108.2 . . ?
C18 C19 H19A 108.2 . . ?
N3 C19 H19B 108.2 . . ?
C18 C19 H19B 108.2 . . ?
H19A C19 H19B 107.4 . . ?
N4 C20 C21 110.77(12) . . ?
N4 C20 H20A 109.5 . . ?
C21 C20 H20A 109.5 . . ?
N4 C20 H20B 109.5 . . ?
C21 C20 H20B 109.5 . . ?
H20A C20 H20B 108.1 . . ?
O3 C21 O4 126.20(14) . . ?
O3 C21 C20 123.32(13) . . ?
O4 C21 C20 110.48(13) . . ?
C6 N1 C2 117.40(13) . . ?
C7 N2 C17 110.64(12) . . ?
C7 N2 C8 111.86(12) . . ?
C17 N2 C8 110.78(12) . . ?
C7 N2 H2A 107.8 . . ?
C17 N2 H2A 107.8 . . ?
C8 N2 H2A 107.8 . . ?
C11 N3 C19 112.03(11) . . ?
C11 N3 C10 107.77(11) . . ?
C19 N3 C10 110.39(11) . . ?
C20 N4 C12 111.62(11) . . ?
C20 N4 C13 110.60(11) . . ?
C12 N4 C13 111.45(11) . . ?
C20 N4 H4A 107.7 . . ?
C12 N4 H4A 107.7 . . ?
C13 N4 H4A 107.7 . . ?
C16 N5 C18 112.16(12) . . ?
C16 N5 C15 107.49(12) . . ?
C18 N5 C15 109.81(12) . . ?
C1 O2 H2B 109.5 . . ?
C21 O4 H4B 109.5 . . ?
H51W O5 H52W 109.7(18) . . ?
H61W O6 H62W 106(2) . . ?

loop_
_geom_bond_atom_site_label_1
_geom_bond_atom_site_label_2
_geom_bond_distance
_geom_bond_site_symmetry_2
_geom_bond_publ_flag
C1 O1 1.2057(18) . ?
C1 O2 1.3212(18) . ?
C1 C2 1.500(2) . ?
C2 N1 1.3450(19) . ?
C2 C3 1.386(2) . ?
C3 C4 1.380(2) . ?
C3 H3 0.95 . ?
C4 C5 1.376(3) . ?
C4 H4 0.95 . ?
C5 C6 1.387(2) . ?
C5 H5 0.95 . ?
C6 N1 1.3340(19) . ?
C6 C7 1.504(2) . ?
C7 N2 1.4911(19) . ?
C7 H7A 0.99 . ?
C7 H7B 0.99 . ?
C8 N2 1.5100(19) . ?
C8 C9 1.517(2) . ?
C8 H8A 0.99 . ?
C8 H8B 0.99 . ?
C9 C10 1.519(2) . ?
C9 H9A 0.99 . ?
C9 H9B 0.99 . ?
C10 N3 1.4918(18) . ?
C10 H10A 0.99 . ?
C10 H10B 0.99 . ?
C11 N3 1.4761(18) . ?
C11 C12 1.509(2) . ?
C11 H11A 0.99 . ?
C11 H11B 0.99 . ?
C12 N4 1.5028(18) . ?
C12 H12A 0.99 . ?
C12 H12B 0.99 . ?
C13 N4 1.5110(18) . ?
C13 C14 1.517(2) . ?
C13 H13A 0.99 . ?
C13 H13B 0.99 . ?
C14 C15 1.514(2) . ?
C14 H14A 0.99 . ?
C14 H14B 0.99 . ?
C15 N5 1.492(2) . ?
C15 H15A 0.99 . ?
C15 H15B 0.99 . ?
C16 N5 1.4746(19) . ?
C16 C17 1.511(2) . ?
C16 H16A 0.99 . ?
C16 H16B 0.99 . ?
C17 N2 1.5049(19) . ?
C17 H17A 0.99 . ?
C17 H17B 0.99 . ?
C18 N5 1.4843(19) . ?
C18 C19 1.540(2) . ?
C18 H18A 0.99 . ?
C18 H18B 0.99 . ?
C19 N3 1.4818(18) . ?
C19 H19A 0.99 . ?
C19 H19B 0.99 . ?
C20 N4 1.4882(18) . ?
C20 C21 1.512(2) . ?
C20 H20A 0.99 . ?
C20 H20B 0.99 . ?
C21 O3 1.2050(18) . ?
C21 O4 1.3180(17) . ?
N2 H2A 0.939(17) . ?
N4 H4A 0.940(17) . ?
O2 H2B 0.92(2) . ?
O4 H4B 0.90(2) . ?
O5 H51W 0.926(15) . ?
O5 H52W 0.897(15) . ?
O6 H61W 0.904(16) . ?
O6 H62W 0.918(16) . ?

loop_
_geom_hbond_atom_site_label_D
_geom_hbond_atom_site_label_H
_geom_hbond_atom_site_label_A
_geom_hbond_distance_DH
_geom_hbond_distance_HA
_geom_hbond_distance_DA
_geom_hbond_angle_DHA
_geom_hbond_site_symmetry_A
C7 H7A O6 0.99 2.41 3.355(2) 159.9 3_666
C7 H7B O3 0.99 2.54 3.214(2) 125.1 .
C8 H8A Cl2 0.99 2.82 3.7363(15) 155.1 3_666
C8 H8B N1 0.99 2.51 3.058(2) 114.5 .
C10 H10A O1 0.99 2.46 3.3992(19) 158.6 .
C10 H10B O6 0.99 2.55 3.4071(19) 144.3 3_766
C11 H11B O1 0.99 2.43 3.3604(19) 155.8 .
C12 H12A Br1 0.99 3.03 3.8549(15) 141.4 1_655
C12 H12B Cl2 0.99 2.87 3.8285(15) 163.1 2_645
C13 H13A Cl2 0.99 2.77 3.4557(16) 126.5 4_575
C13 H13B O3 0.99 2.62 3.129(2) 111.9 .
C14 H14B Cl2 0.99 2.95 3.9422(17) 179.2 2_645
C15 H15A Cl2 0.99 2.91 3.7523(16) 144 2_545
C16 H16A O2 0.99 2.52 3.496(2) 168.6 2_545
C18 H18A Cl2 0.99 2.82 3.6906(17) 146.9 2_645
C19 H19B Br2 0.99 3.09 3.8381(16) 133.4 2_645
C20 H20A Cl2 0.99 2.9 3.7811(16) 149.4 4_575
N2 H2A N3 0.94 1.99 2.7649(17) 138.2 .
N4 H4A N5 0.94 1.97 2.7407(17) 137.7 .
O2 H2B O5 0.92 1.64 2.5533(18) 169.4 .
O4 H4B Cl1 0.9 2.22 3.0913(12) 163.6 .
O5 H51W Cl2 0.926(15) 2.189(15) 3.1034(12) 169.3(18) .
O5 H52W Cl1 0.897(15) 2.346(16) 3.2147(13) 163.2(19) 1_655
O6 H61W Cl2 0.904(16) 2.374(17) 3.2738(13) 174(2) .
O6 H62W Cl1 0.918(16) 2.364(17) 3.2750(17) 171(2) 4_776

loop_
_geom_torsion_atom_site_label_1
_geom_torsion_atom_site_label_2
_geom_torsion_atom_site_label_3
_geom_torsion_atom_site_label_4
_geom_torsion
_geom_torsion_site_symmetry_1
_geom_torsion_site_symmetry_2
_geom_torsion_site_symmetry_3
_geom_torsion_site_symmetry_4
_geom_torsion_publ_flag
O1 C1 C2 N1 -16.1(2) . . . . ?
O2 C1 C2 N1 163.92(13) . . . . ?
O1 C1 C2 C3 163.71(16) . . . . ?
O2 C1 C2 C3 -16.2(2) . . . . ?
N1 C2 C3 C4 0.1(2) . . . . ?
C1 C2 C3 C4 -179.70(14) . . . . ?
C2 C3 C4 C5 1.0(2) . . . . ?
C3 C4 C5 C6 -0.7(2) . . . . ?
C4 C5 C6 N1 -0.7(2) . . . . ?
C4 C5 C6 C7 -179.15(14) . . . . ?
N1 C6 C7 N2 13.41(19) . . . . ?
C5 C6 C7 N2 -168.08(13) . . . . ?
N2 C8 C9 C10 53.68(18) . . . . ?
C8 C9 C10 N3 -64.62(17) . . . . ?
N3 C11 C12 N4 57.33(16) . . . . ?
N4 C13 C14 C15 56.58(18) . . . . ?
C13 C14 C15 N5 -62.95(18) . . . . ?
N5 C16 C17 N2 59.18(18) . . . . ?
N5 C18 C19 N3 -9.2(2) . . . . ?
N4 C20 C21 O3 8.0(2) . . . . ?
N4 C20 C21 O4 -172.30(12) . . . . ?
C5 C6 N1 C2 1.8(2) . . . . ?
C7 C6 N1 C2 -179.78(13) . . . . ?
C3 C2 N1 C6 -1.5(2) . . . . ?
C1 C2 N1 C6 178.35(12) . . . . ?
C6 C7 N2 C17 -169.23(13) . . . . ?
C6 C7 N2 C8 66.74(16) . . . . ?
C16 C17 N2 C7 72.39(16) . . . . ?
C16 C17 N2 C8 -162.96(13) . . . . ?
C9 C8 N2 C7 -161.32(13) . . . . ?
C9 C8 N2 C17 74.73(16) . . . . ?
C12 C11 N3 C19 61.21(15) . . . . ?
C12 C11 N3 C10 -177.17(12) . . . . ?
C18 C19 N3 C11 -94.71(15) . . . . ?
C18 C19 N3 C10 145.18(13) . . . . ?
C9 C10 N3 C11 169.37(12) . . . . ?
C9 C10 N3 C19 -67.98(15) . . . . ?
C21 C20 N4 C12 -160.40(12) . . . . ?
C21 C20 N4 C13 74.90(15) . . . . ?
C11 C12 N4 C20 73.23(15) . . . . ?
C11 C12 N4 C13 -162.55(12) . . . . ?
C14 C13 N4 C20 -162.83(13) . . . . ?
C14 C13 N4 C12 72.38(16) . . . . ?
C17 C16 N5 C18 59.45(17) . . . . ?
C17 C16 N5 C15 -179.75(13) . . . . ?
C19 C18 N5 C16 -94.70(15) . . . . ?
C19 C18 N5 C15 145.85(14) . . . . ?
C14 C15 N5 C16 166.61(13) . . . . ?
C14 C15 N5 C18 -71.13(16) . . . . ?
